data_7027796
loop_
_publ_author_name
'Suzuki, Toshiaki'
'Shiotsuki, Masashi'
'Wada, Kenji'
'Kondo, Teruyuki'
'Mitsudo, Take-aki'

_publ_section_title
;
 Syntheses and structures of novel zerovalent ruthenium monodentate amine
 complexes&#x200A;&#x2020;
;
_journal_issue 23
_journal_name_full 'Journal of the Chemical Society, Dalton Transactions'
_journal_page_first 4231
_journal_paper_doi 10.1039/a907333g
_journal_year 1999
_chemical_compound_source 'prepared by T. Mitsudo et al.'
_chemical_formula_analytical 'C17 H27 N O4 Ru '
_chemical_formula_moiety 'C17 H27 N O4 Ru '
_chemical_formula_structural 'C17 H27 N O4 Ru '
_chemical_formula_sum 'C17 H27 N O4 Ru'
_chemical_formula_weight 410.47
_chemical_melting_point '70 - 71_C(dec)'
_chemical_name_common Ru(\h6-cot)(dmfm)(PrNH2)
_space_group_IT_number 14
_symmetry_cell_setting monoclinic
_symmetry_Int_Tables_number 14
_symmetry_space_group_name_Hall '-P 2yn'
_symmetry_space_group_name_H-M 'P 1 21/n 1'
_audit_creation_date 'Sat Sep 4 16:55:08 1999'
_audit_creation_method 'from TEXRAY.INF file'
_audit_update_record 'Mon Sep 7 1999'
_cell_angle_alpha 90
_cell_angle_beta 97.35(3)
_cell_angle_gamma 90
_cell_formula_units_Z 4
_cell_length_a 7.736(4)
_cell_length_b 11.418(3)
_cell_length_c 21.239(4)
_cell_measurement_reflns_used 25
_cell_measurement_temperature 296.2
_cell_measurement_theta_max 15.0
_cell_measurement_theta_min 14.9
_cell_volume 1860.6(11)
_computing_cell_refinement 'Rigaku/AFC Diffractometer Control'
_computing_data_collection 'Rigaku/AFC Diffractometer Control'
_computing_data_reduction teXsan
_computing_molecular_graphics 'ORTEP (Johnson C. K. 1976)'
_computing_publication_material teXsan
_computing_structure_refinement teXsan
_computing_structure_solution SIR92
_diffrn_ambient_temperature 296.2
_diffrn_measurement_device_type 'Rigaku AFC7R'
_diffrn_measurement_method \w-2\q
_diffrn_orient_matrix_UB_11 0.07383
_diffrn_orient_matrix_UB_12 0.07210
_diffrn_orient_matrix_UB_13 0.00511
_diffrn_orient_matrix_UB_21 -0.02369
_diffrn_orient_matrix_UB_22 0.00726
_diffrn_orient_matrix_UB_23 0.04503
_diffrn_orient_matrix_UB_31 0.10475
_diffrn_orient_matrix_UB_32 -0.04918
_diffrn_orient_matrix_UB_33 0.01414
_diffrn_radiation_detector 'scintillation counter'
_diffrn_radiation_monochromator graphite
_diffrn_radiation_source 'Rigaku rotating anode'
_diffrn_radiation_type 'Mo K\a'
_diffrn_radiation_wavelength 0.7107
_diffrn_reflns_av_R_equivalents 0.053
_diffrn_reflns_av_sigmaI/netI 0.039
_diffrn_reflns_limit_h_max 10
_diffrn_reflns_limit_h_min 0
_diffrn_reflns_limit_k_max 14
_diffrn_reflns_limit_k_min 0
_diffrn_reflns_limit_l_max 27
_diffrn_reflns_limit_l_min -27
_diffrn_reflns_number 4574
_diffrn_reflns_reduction_process 'Lp corrections applied'
_diffrn_reflns_theta_max 27.51
_diffrn_reflns_theta_min 2.63
_diffrn_standards_decay_% -6.07
_diffrn_standards_interval_count 150
_diffrn_standards_number 3
_exptl_absorpt_coefficient_mu 0.860
_exptl_absorpt_correction_type none
_exptl_crystal_colour orange
_exptl_crystal_density_diffrn 1.465
_exptl_crystal_density_method 'not measured'
_exptl_crystal_description prismatic
_exptl_crystal_F_000 848.00
_exptl_crystal_size_max 0.300
_exptl_crystal_size_mid 0.200
_exptl_crystal_size_min 0.200
_refine_diff_density_max 0.57
_refine_diff_density_min -0.64
_refine_ls_extinction_coef 0.0051(3)
_refine_ls_extinction_method 'Zachariasen(1967) type 2 Gaussian isotropic'
_refine_ls_goodness_of_fit_ref 1.067
_refine_ls_hydrogen_treatment refall
_refine_ls_matrix_type full
_refine_ls_number_constraints 0
_refine_ls_number_parameters 317
_refine_ls_number_reflns 3455
_refine_ls_number_restraints 0
_refine_ls_R_factor_all 0.0280
_refine_ls_R_factor_gt 0.0280
_refine_ls_shift/su_max 0.0000
_refine_ls_shift/su_mean 0.0000
_refine_ls_structure_factor_coef F
_refine_ls_weighting_scheme unit
_refine_ls_wR_factor_gt 0.0282
_refine_ls_wR_factor_ref 0.0282
_reflns_number_gt 3455
_reflns_number_total 4263
_reflns_threshold_expression >2.0sigma(I)
_cod_data_source_file 907333gsup1.cif
_cod_data_source_block 5a
_cod_depositor_comments
;
The following automatic conversions were performed:
'_reflns_observed_expression' tag replaced with
'_reflns_threshold_expression' tag as specified in the replacement
file
'cod-tools/trunk/perl-scripts/inputs/replacement_tags.lst'.

'_atom_site_calc_flags'
tag replaced with '_atom_site_calc_flag' tag as specified in the
replacement file
'cod-tools/trunk/perl-scripts/inputs/replacement_tags.lst'.

'_atom_type_scat_imag'
tag replaced with '_atom_type_scat_dispersion_imag' tag as specified
in the replacement file
'cod-tools/trunk/perl-scripts/inputs/replacement_tags.lst'.

Automatic conversion script
Id: cif_correct_tags 3137 2015-03-23 15:08:43Z antanas 
;
_cod_original_cell_volume 1860(1)
_cod_original_sg_symbol_H-M 'P 21/n       '
_cod_original_formula_sum 'C17 H27 N O4 Ru '
_cod_database_code 7027796

loop_
_symmetry_equiv_pos_as_xyz
x,y,z
1/2-x,1/2+y,1/2-z
-x,-y,-z
1/2+x,1/2-y,1/2+z

loop_
_atom_site_label
_atom_site_type_symbol
_atom_site_fract_x
_atom_site_fract_y
_atom_site_fract_z
_atom_site_U_iso_or_equiv
_atom_site_adp_type
_atom_site_occupancy
_atom_site_calc_flag
Ru Ru 0.53186(3) 0.19470(2) 0.21527(1) 0.03241(6) Uani 1.00 d
O(1) O 0.8416(3) 0.1761(2) 0.1002(1) 0.0600(8) Uani 1.00 d
O(2) O 0.7979(4) 0.3701(2) 0.0967(1) 0.0691(9) Uani 1.00 d
O(3) O 0.9153(3) 0.2968(2) 0.3256(1) 0.0592(7) Uani 1.00 d
O(4) O 0.9105(3) 0.1014(2) 0.3335(1) 0.0555(7) Uani 1.00 d
N(1) N 0.5537(4) 0.0540(2) 0.1460(1) 0.0444(8) Uani 1.00 d
C(1) C 0.7649(4) 0.2763(3) 0.1912(2) 0.0402(8) Uani 1.00 d
C(2) C 0.8051(3) 0.1800(3) 0.2350(1) 0.0386(7) Uani 1.00 d
C(3) C 0.8045(4) 0.2653(3) 0.1271(2) 0.0472(9) Uani 1.00 d
C(4) C 0.841(1) 0.3675(7) 0.0327(3) 0.107(2) Uani 1.00 d
C(5) C 0.8806(3) 0.2027(3) 0.3007(2) 0.0431(8) Uani 1.00 d
C(6) C 0.9873(6) 0.1111(5) 0.3980(2) 0.076(1) Uani 1.00 d
C(7) C 0.4597(5) 0.0920(3) 0.2958(2) 0.056(1) Uani 1.00 d
C(8) C 0.3198(4) 0.0909(3) 0.2469(2) 0.056(1) Uani 1.00 d
C(9) C 0.2378(4) 0.1820(3) 0.2079(2) 0.0537(10) Uani 1.00 d
C(10) C 0.2806(4) 0.2981(3) 0.1957(2) 0.0536(10) Uani 1.00 d
C(11) C 0.4216(4) 0.3630(3) 0.2286(2) 0.055(1) Uani 1.00 d
C(12) C 0.5029(4) 0.3286(3) 0.2881(2) 0.0513(10) Uani 1.00 d
C(13) C 0.4082(5) 0.2836(4) 0.3399(2) 0.065(1) Uani 1.00 d
C(14) C 0.4722(5) 0.1612(5) 0.3557(2) 0.071(1) Uani 1.00 d
C(15) C 0.4091(5) 0.0309(3) 0.0943(2) 0.055(1) Uani 1.00 d
C(16) C 0.3832(6) 0.1290(4) 0.0476(2) 0.067(1) Uani 1.00 d
C(17) C 0.2239(8) 0.1092(7) -0.0018(3) 0.099(2) Uani 1.00 d
H(1) H 0.775(4) 0.356(3) 0.208(1) 0.048(8) Uiso 1.00 d
H(2) H 0.846(4) 0.112(3) 0.219(2) 0.049(8) Uiso 1.00 d
H(4a) H 0.820(8) 0.444(6) 0.017(3) 0.139(7) Uiso 1.00 d
H(4b) H 0.776(9) 0.315(6) 0.013(3) 0.148(6) Uiso 1.00 d
H(4c) H 0.969(9) 0.364(6) 0.037(3) 0.171(5) Uiso 1.00 d
H(6a) H 0.911(7) 0.149(5) 0.423(3) 0.124(8) Uiso 1.00 d
H(6b) H 1.087(7) 0.151(5) 0.402(2) 0.111(8) Uiso 1.00 d
H(6c) H 1.002(8) 0.029(6) 0.416(3) 0.159(7) Uiso 1.00 d
H(7) H 0.500(5) 0.019(3) 0.300(2) 0.069(9) Uiso 1.00 d
H(8) H 0.291(5) 0.017(4) 0.225(2) 0.075(10) Uiso 1.00 d
H(9) H 0.165(5) 0.146(3) 0.172(2) 0.072(9) Uiso 1.00 d
H(10) H 0.227(4) 0.334(3) 0.156(2) 0.058(9) Uiso 1.00 d
H(11) H 0.458(5) 0.430(3) 0.207(2) 0.063(9) Uiso 1.00 d
H(12) H 0.597(5) 0.369(3) 0.298(2) 0.056(9) Uiso 1.00 d
H(13a) H 0.290(5) 0.283(3) 0.328(2) 0.064(9) Uiso 1.00 d
H(13b) H 0.423(5) 0.337(4) 0.377(2) 0.074(9) Uiso 1.00 d
H(14a) H 0.404(5) 0.124(3) 0.387(2) 0.068(9) Uiso 1.00 d
H(14b) H 0.580(6) 0.159(4) 0.376(2) 0.083(10) Uiso 1.00 d
H(15a) H 0.429(5) -0.041(3) 0.074(2) 0.066(9) Uiso 1.00 d
H(15b) H 0.302(4) 0.016(3) 0.117(2) 0.051(8) Uiso 1.00 d
H(16a) H 0.489(5) 0.134(4) 0.023(2) 0.080(10) Uiso 1.00 d
H(16b) H 0.370(5) 0.199(4) 0.070(2) 0.067(9) Uiso 1.00 d
H(17a) H 0.220(7) 0.168(5) -0.030(3) 0.111(8) Uiso 1.00 d
H(17b) H 0.234(8) 0.019(6) -0.027(3) 0.174(6) Uiso 1.00 d
H(17c) H 0.128(7) 0.096(5) 0.019(3) 0.121(8) Uiso 1.00 d
H(18a) H 0.649(5) 0.070(3) 0.127(2) 0.071(9) Uiso 1.00 d
H(18b) H 0.573(4) -0.005(3) 0.167(2) 0.040(8) Uiso 1.00 d

loop_
_atom_site_aniso_label
_atom_site_aniso_U_11
_atom_site_aniso_U_22
_atom_site_aniso_U_33
_atom_site_aniso_U_12
_atom_site_aniso_U_13
_atom_site_aniso_U_23
Ru 0.0224(1) 0.0264(1) 0.0485(1) -0.00073(9) 0.00501(8) -0.0014(1)
O(1) 0.050(1) 0.071(2) 0.062(2) 0.001(1) 0.017(1) -0.009(1)
O(2) 0.080(2) 0.066(2) 0.063(2) -0.006(1) 0.016(1) 0.016(1)
O(3) 0.054(1) 0.049(1) 0.070(2) -0.007(1) -0.010(1) -0.016(1)
O(4) 0.054(1) 0.050(1) 0.059(1) 0.007(1) -0.009(1) 0.001(1)
N(1) 0.042(1) 0.032(1) 0.058(2) -0.001(1) 0.001(1) -0.004(1)
C(1) 0.030(1) 0.036(2) 0.056(2) -0.006(1) 0.008(1) -0.002(1)
C(2) 0.022(1) 0.037(2) 0.057(2) 0.000(1) 0.005(1) -0.008(1)
C(3) 0.030(1) 0.055(2) 0.057(2) -0.007(1) 0.004(1) 0.002(2)
C(4) 0.137(5) 0.122(5) 0.063(3) -0.015(4) 0.019(3) 0.025(3)
C(5) 0.025(1) 0.047(2) 0.057(2) -0.001(1) 0.003(1) -0.006(2)
C(6) 0.068(3) 0.094(4) 0.060(3) 0.003(3) -0.017(2) 0.005(2)
C(7) 0.050(2) 0.050(2) 0.072(3) 0.009(2) 0.020(2) 0.016(2)
C(8) 0.037(2) 0.053(2) 0.080(3) -0.012(2) 0.021(2) 0.004(2)
C(9) 0.023(1) 0.065(2) 0.073(2) -0.004(1) 0.009(1) -0.004(2)
C(10) 0.036(2) 0.060(2) 0.065(2) 0.021(2) 0.009(1) 0.009(2)
C(11) 0.048(2) 0.033(2) 0.088(3) 0.014(1) 0.022(2) -0.001(2)
C(12) 0.036(2) 0.043(2) 0.075(2) 0.004(1) 0.010(2) -0.018(2)
C(13) 0.045(2) 0.085(3) 0.065(2) 0.011(2) 0.012(2) -0.016(2)
C(14) 0.051(2) 0.105(4) 0.058(2) 0.019(2) 0.013(2) 0.013(2)
C(15) 0.054(2) 0.047(2) 0.061(2) -0.007(2) -0.002(2) -0.015(2)
C(16) 0.069(3) 0.070(3) 0.060(2) 0.005(2) -0.005(2) -0.005(2)
C(17) 0.079(3) 0.128(5) 0.081(4) 0.008(4) -0.025(3) 0.000(3)

loop_
_atom_type_symbol
_atom_type_description
_atom_type_scat_dispersion_real
_atom_type_scat_dispersion_imag
_atom_type_scat_source
C C 0.003 0.002
;International Tables for Crystallography
(1992, Vol. C, Tables 4.2.6.8 and 6.1.1.1)
;
H H 0.000 0.000
;International Tables for Crystallography
(1992, Vol. C, Table 6.1.1.2)
;
N N 0.006 0.003
;International Tables for Crystallography
(1992, Vol. C, Tables 4.2.6.8 and 6.1.1.1)
;
O O 0.011 0.006
;International Tables for Crystallography
(1992, Vol. C, Tables 4.2.6.8 and 6.1.1.1)
;
Ru Ru -1.259 0.836
;International Tables for Crystallography
(1992, Vol. C, Tables 4.2.6.8 and 6.1.1.1)
;

loop_
_geom_angle_atom_site_label_1
_geom_angle_atom_site_label_2
_geom_angle_atom_site_label_3
_geom_angle
_geom_angle_site_symmetry_1
_geom_angle_site_symmetry_2
_geom_angle_site_symmetry_3
_geom_angle_publ_flag
N(1) Ru C(1) 91.1(1) 1_555 1_555 1_555 yes
N(1) Ru C(2) 85.1(1) 1_555 1_555 1_555 yes
N(1) Ru C(7) 100.4(1) 1_555 1_555 1_555 yes
N(1) Ru C(8) 86.3(1) 1_555 1_555 1_555 yes
N(1) Ru C(9) 94.0(1) 1_555 1_555 1_555 yes
N(1) Ru C(10) 113.3(1) 1_555 1_555 1_555 yes
N(1) Ru C(11) 144.3(1) 1_555 1_555 1_555 yes
N(1) Ru C(12) 176.8(1) 1_555 1_555 1_555 yes
C(1) Ru C(2) 39.8(1) 1_555 1_555 1_555 yes
C(1) Ru C(7) 136.0(1) 1_555 1_555 1_555 yes
C(1) Ru C(8) 171.4(1) 1_555 1_555 1_555 yes
C(1) Ru C(9) 151.3(1) 1_555 1_555 1_555 yes
C(1) Ru C(10) 117.2(1) 1_555 1_555 1_555 yes
C(1) Ru C(11) 90.2(1) 1_555 1_555 1_555 yes
C(1) Ru C(12) 91.7(1) 1_555 1_555 1_555 yes
C(2) Ru C(7) 98.7(1) 1_555 1_555 1_555 yes
C(2) Ru C(8) 131.7(1) 1_555 1_555 1_555 yes
C(2) Ru C(9) 168.9(1) 1_555 1_555 1_555 yes
C(2) Ru C(10) 153.2(1) 1_555 1_555 1_555 yes
C(2) Ru C(11) 116.9(1) 1_555 1_555 1_555 yes
C(2) Ru C(12) 96.0(1) 1_555 1_555 1_555 yes
C(7) Ru C(8) 37.1(1) 1_555 1_555 1_555 yes
C(7) Ru C(9) 70.6(1) 1_555 1_555 1_555 yes
C(7) Ru C(10) 97.1(1) 1_555 1_555 1_555 yes
C(7) Ru C(11) 103.3(1) 1_555 1_555 1_555 yes
C(7) Ru C(12) 76.5(1) 1_555 1_555 1_555 yes
C(8) Ru C(9) 37.2(1) 1_555 1_555 1_555 yes
C(8) Ru C(10) 71.4(1) 1_555 1_555 1_555 yes
C(8) Ru C(11) 96.8(1) 1_555 1_555 1_555 yes
C(8) Ru C(12) 90.7(1) 1_555 1_555 1_555 yes
C(9) Ru C(10) 36.0(1) 1_555 1_555 1_555 yes
C(9) Ru C(11) 69.6(1) 1_555 1_555 1_555 yes
C(9) Ru C(12) 84.4(1) 1_555 1_555 1_555 yes
C(10) Ru C(11) 37.6(1) 1_555 1_555 1_555 yes
C(10) Ru C(12) 66.8(1) 1_555 1_555 1_555 yes
C(11) Ru C(12) 37.4(1) 1_555 1_555 1_555 yes
C(3) O(2) C(4) 115.6(4) 1_555 1_555 1_555 yes
C(5) O(4) C(6) 116.8(3) 1_555 1_555 1_555 yes
Ru N(1) C(15) 120.6(2) 1_555 1_555 1_555 yes
Ru N(1) H(18a) 106(2) 1_555 1_555 1_555 no
Ru N(1) H(18b) 105(2) 1_555 1_555 1_555 no
C(15) N(1) H(18a) 106(2) 1_555 1_555 1_555 no
C(15) N(1) H(18b) 108(2) 1_555 1_555 1_555 no
H(18a) N(1) H(18b) 107(3) 1_555 1_555 1_555 no
Ru C(1) C(2) 68.6(1) 1_555 1_555 1_555 yes
Ru C(1) C(3) 118.3(2) 1_555 1_555 1_555 yes
Ru C(1) H(1) 110(1) 1_555 1_555 1_555 no
C(2) C(1) C(3) 119.2(3) 1_555 1_555 1_555 yes
C(2) C(1) H(1) 117(1) 1_555 1_555 1_555 no
C(3) C(1) H(1) 114(1) 1_555 1_555 1_555 no
Ru C(2) C(1) 71.6(2) 1_555 1_555 1_555 yes
Ru C(2) C(5) 116.2(2) 1_555 1_555 1_555 yes
Ru C(2) H(2) 112(2) 1_555 1_555 1_555 no
C(1) C(2) C(5) 120.3(3) 1_555 1_555 1_555 yes
C(1) C(2) H(2) 117(2) 1_555 1_555 1_555 no
C(5) C(2) H(2) 112(2) 1_555 1_555 1_555 no
O(1) C(3) O(2) 120.6(3) 1_555 1_555 1_555 yes
O(1) C(3) C(1) 127.5(3) 1_555 1_555 1_555 yes
O(2) C(3) C(1) 111.9(3) 1_555 1_555 1_555 yes
O(2) C(4) H(4a) 105(3) 1_555 1_555 1_555 no
O(2) C(4) H(4b) 107(4) 1_555 1_555 1_555 no
O(2) C(4) H(4c) 105(3) 1_555 1_555 1_555 no
H(4a) C(4) H(4b) 114(5) 1_555 1_555 1_555 no
H(4a) C(4) H(4c) 101(5) 1_555 1_555 1_555 no
H(4b) C(4) H(4c) 121(6) 1_555 1_555 1_555 no
O(3) C(5) O(4) 121.3(3) 1_555 1_555 1_555 yes
O(3) C(5) C(2) 127.6(3) 1_555 1_555 1_555 yes
O(4) C(5) C(2) 111.1(3) 1_555 1_555 1_555 yes
O(4) C(6) H(6a) 110(3) 1_555 1_555 1_555 no
O(4) C(6) H(6b) 111(3) 1_555 1_555 1_555 no
O(4) C(6) H(6c) 107(3) 1_555 1_555 1_555 no
H(6a) C(6) H(6b) 108(4) 1_555 1_555 1_555 no
H(6a) C(6) H(6c) 105(4) 1_555 1_555 1_555 no
H(6b) C(6) H(6c) 112(4) 1_555 1_555 1_555 no
Ru C(7) C(8) 71.2(2) 1_555 1_555 1_555 yes
Ru C(7) C(14) 112.7(3) 1_555 1_555 1_555 yes
Ru C(7) H(7) 116(2) 1_555 1_555 1_555 no
C(8) C(7) C(14) 126.7(3) 1_555 1_555 1_555 yes
C(8) C(7) H(7) 106(2) 1_555 1_555 1_555 no
C(14) C(7) H(7) 115(2) 1_555 1_555 1_555 no
Ru C(8) C(7) 71.7(2) 1_555 1_555 1_555 yes
Ru C(8) C(9) 74.0(2) 1_555 1_555 1_555 yes
Ru C(8) H(8) 117(2) 1_555 1_555 1_555 no
C(7) C(8) C(9) 131.9(4) 1_555 1_555 1_555 yes
C(7) C(8) H(8) 117(2) 1_555 1_555 1_555 no
C(9) C(8) H(8) 107(2) 1_555 1_555 1_555 no
Ru C(9) C(8) 68.8(2) 1_555 1_555 1_555 yes
Ru C(9) C(10) 72.1(2) 1_555 1_555 1_555 yes
Ru C(9) H(9) 123(2) 1_555 1_555 1_555 no
C(8) C(9) C(10) 134.4(3) 1_555 1_555 1_555 yes
C(8) C(9) H(9) 108(2) 1_555 1_555 1_555 no
C(10) C(9) H(9) 112(2) 1_555 1_555 1_555 no
Ru C(10) C(9) 72.0(2) 1_555 1_555 1_555 yes
Ru C(10) C(11) 66.2(2) 1_555 1_555 1_555 yes
Ru C(10) H(10) 129(2) 1_555 1_555 1_555 no
C(9) C(10) C(11) 125.9(3) 1_555 1_555 1_555 yes
C(9) C(10) H(10) 117(2) 1_555 1_555 1_555 no
C(11) C(10) H(10) 114(2) 1_555 1_555 1_555 no
Ru C(11) C(10) 76.2(2) 1_555 1_555 1_555 yes
Ru C(11) C(12) 74.0(2) 1_555 1_555 1_555 yes
Ru C(11) H(11) 120(2) 1_555 1_555 1_555 no
C(10) C(11) C(12) 121.8(3) 1_555 1_555 1_555 yes
C(10) C(11) H(11) 116(2) 1_555 1_555 1_555 no
C(12) C(11) H(11) 122(2) 1_555 1_555 1_555 no
Ru C(12) C(11) 68.6(2) 1_555 1_555 1_555 yes
Ru C(12) C(13) 112.5(3) 1_555 1_555 1_555 yes
Ru C(12) H(12) 112(2) 1_555 1_555 1_555 no
C(11) C(12) C(13) 124.0(3) 1_555 1_555 1_555 yes
C(11) C(12) H(12) 109(2) 1_555 1_555 1_555 no
C(13) C(12) H(12) 118(2) 1_555 1_555 1_555 no
C(12) C(13) C(14) 107.8(3) 1_555 1_555 1_555 yes
C(12) C(13) H(13a) 111(2) 1_555 1_555 1_555 no
C(12) C(13) H(13b) 110(2) 1_555 1_555 1_555 no
C(14) C(13) H(13a) 109(2) 1_555 1_555 1_555 no
C(14) C(13) H(13b) 113(2) 1_555 1_555 1_555 no
H(13a) C(13) H(13b) 103(3) 1_555 1_555 1_555 no
C(7) C(14) C(13) 108.6(3) 1_555 1_555 1_555 yes
C(7) C(14) H(14a) 111(2) 1_555 1_555 1_555 no
C(7) C(14) H(14b) 110(2) 1_555 1_555 1_555 no
C(13) C(14) H(14a) 110(2) 1_555 1_555 1_555 no
C(13) C(14) H(14b) 113(3) 1_555 1_555 1_555 no
H(14a) C(14) H(14b) 102(3) 1_555 1_555 1_555 no
N(1) C(15) C(16) 112.4(3) 1_555 1_555 1_555 yes
N(1) C(15) H(15a) 109(2) 1_555 1_555 1_555 no
N(1) C(15) H(15b) 105(1) 1_555 1_555 1_555 no
C(16) C(15) H(15a) 111(2) 1_555 1_555 1_555 no
C(16) C(15) H(15b) 112(1) 1_555 1_555 1_555 no
H(15a) C(15) H(15b) 104(2) 1_555 1_555 1_555 no
C(15) C(16) C(17) 111.9(4) 1_555 1_555 1_555 yes
C(15) C(16) H(16a) 109(2) 1_555 1_555 1_555 no
C(15) C(16) H(16b) 108(2) 1_555 1_555 1_555 no
C(17) C(16) H(16a) 106(2) 1_555 1_555 1_555 no
C(17) C(16) H(16b) 110(2) 1_555 1_555 1_555 no
H(16a) C(16) H(16b) 110(3) 1_555 1_555 1_555 no
C(16) C(17) H(17a) 107(3) 1_555 1_555 1_555 no
C(16) C(17) H(17b) 110(3) 1_555 1_555 1_555 no
C(16) C(17) H(17c) 108(3) 1_555 1_555 1_555 no
H(17a) C(17) H(17b) 110(4) 1_555 1_555 1_555 no
H(17a) C(17) H(17c) 119(5) 1_555 1_555 1_555 no
H(17b) C(17) H(17c) 100(4) 1_555 1_555 1_555 no

loop_
_geom_bond_atom_site_label_1
_geom_bond_atom_site_label_2
_geom_bond_distance
_geom_bond_site_symmetry_1
_geom_bond_site_symmetry_2
_geom_bond_publ_flag
Ru N(1) 2.200(3) 1_555 1_555 yes
Ru C(1) 2.149(3) 1_555 1_555 yes
Ru C(2) 2.109(3) 1_555 1_555 yes
Ru C(7) 2.204(4) 1_555 1_555 yes
Ru C(8) 2.197(3) 1_555 1_555 yes
Ru C(9) 2.265(3) 1_555 1_555 yes
Ru C(10) 2.266(3) 1_555 1_555 yes
Ru C(11) 2.136(3) 1_555 1_555 yes
Ru C(12) 2.206(3) 1_555 1_555 yes
O(1) C(3) 1.220(4) 1_555 1_555 yes
O(2) C(3) 1.358(4) 1_555 1_555 yes
O(2) C(4) 1.441(6) 1_555 1_555 yes
O(3) C(5) 1.212(4) 1_555 1_555 yes
O(4) C(5) 1.355(4) 1_555 1_555 yes
O(4) C(6) 1.425(5) 1_555 1_555 yes
N(1) C(15) 1.486(4) 1_555 1_555 yes
N(1) H(18a) 0.90(4) 1_555 1_555 no
N(1) H(18b) 0.82(3) 1_555 1_555 no
C(1) C(2) 1.448(4) 1_555 1_555 yes
C(1) C(3) 1.437(4) 1_555 1_555 yes
C(1) H(1) 0.98(3) 1_555 1_555 no
C(2) C(5) 1.466(4) 1_555 1_555 yes
C(2) H(2) 0.92(3) 1_555 1_555 no
C(4) H(4a) 0.94(6) 1_555 1_555 no
C(4) H(4b) 0.86(6) 1_555 1_555 no
C(4) H(4c) 0.99(7) 1_555 1_555 no
C(6) H(6a) 0.95(5) 1_555 1_555 no
C(6) H(6b) 0.89(5) 1_555 1_555 no
C(6) H(6c) 1.02(7) 1_555 1_555 no
C(7) C(8) 1.401(5) 1_555 1_555 yes
C(7) C(14) 1.491(6) 1_555 1_555 yes
C(7) H(7) 0.89(4) 1_555 1_555 no
C(8) C(9) 1.426(5) 1_555 1_555 yes
C(8) H(8) 0.97(4) 1_555 1_555 no
C(9) C(10) 1.399(5) 1_555 1_555 yes
C(9) H(9) 0.99(4) 1_555 1_555 no
C(10) C(11) 1.426(5) 1_555 1_555 yes
C(10) H(10) 0.97(3) 1_555 1_555 no
C(11) C(12) 1.394(5) 1_555 1_555 yes
C(11) H(11) 0.95(4) 1_555 1_555 no
C(12) C(13) 1.490(5) 1_555 1_555 yes
C(12) H(12) 0.87(3) 1_555 1_555 no
C(13) C(14) 1.506(6) 1_555 1_555 yes
C(13) H(13a) 0.92(4) 1_555 1_555 no
C(13) H(13b) 1.00(4) 1_555 1_555 no
C(14) H(14a) 1.00(4) 1_555 1_555 no
C(14) H(14b) 0.89(4) 1_555 1_555 no
C(15) C(16) 1.492(6) 1_555 1_555 yes
C(15) H(15a) 0.95(4) 1_555 1_555 no
C(15) H(15b) 1.02(3) 1_555 1_555 no
C(16) C(17) 1.530(6) 1_555 1_555 yes
C(16) H(16a) 1.03(4) 1_555 1_555 no
C(16) H(16b) 0.95(4) 1_555 1_555 no
C(17) H(17a) 0.90(5) 1_555 1_555 no
C(17) H(17b) 1.17(7) 1_555 1_555 no
C(17) H(17c) 0.93(5) 1_555 1_555 no

loop_
_geom_contact_atom_site_label_1
_geom_contact_atom_site_label_2
_geom_contact_distance
_geom_contact_site_symmetry_1
_geom_contact_site_symmetry_2
_geom_contact_publ_flag
O(1) H(17b) 2.74(7) 1_555 3_655 no
O(1) H(9) 2.77(4) 1_555 1_655 no
O(1) H(17c) 3.11(6) 1_555 1_655 no
O(1) H(10) 3.55(3) 1_555 1_655 no
O(1) C(9) 3.583(4) 1_555 1_655 no
O(2) H(6c) 2.93(6) 1_555 2_655 no
O(2) H(7) 3.05(4) 1_555 2_655 no
O(2) H(10) 3.42(3) 1_555 1_655 no
O(2) H(14b) 3.46(4) 1_555 2_655 no
O(2) O(4) 3.519(4) 1_555 2_655 no
O(2) C(6) 3.537(6) 1_555 2_655 no
O(2) H(6a) 3.57(6) 1_555 2_655 no
O(3) H(13a) 2.90(4) 1_555 1_655 no
O(3) H(15a) 2.96(4) 1_555 2_655 no
O(3) N(1) 3.002(4) 1_555 2_655 no
O(3) H(18a) 3.33(4) 1_555 2_655 no
O(3) C(15) 3.361(5) 1_555 2_655 no
O(3) H(15b) 3.44(3) 1_555 2_655 no
O(4) H(1) 3.22(3) 1_555 2_645 no
O(4) C(11) 3.359(4) 1_555 2_645 no
N(1) H(17b) 3.29(7) 1_555 3_655 no
N(1) H(12) 3.51(4) 1_555 2_645 no
C(1) H(7) 3.30(4) 1_555 2_655 no
C(1) H(9) 3.50(4) 1_555 1_655 no
C(2) H(9) 3.26(4) 1_555 1_655 no
C(2) C(9) 3.468(4) 1_555 1_655 no
C(2) H(11) 3.53(4) 1_555 2_645 no
C(3) H(9) 3.14(4) 1_555 1_655 no
C(3) H(10) 3.34(3) 1_555 1_655 no
C(3) H(7) 3.53(4) 1_555 2_655 no
C(4) H(14a) 3.19(4) 1_555 4_554 no
C(4) H(6b) 3.20(5) 1_555 4_454 no
C(4) H(6c) 3.51(6) 1_555 2_655 no
C(4) H(6c) 3.57(6) 1_555 4_454 no
C(5) H(13a) 3.28(4) 1_555 1_655 no
C(5) H(11) 3.37(4) 1_555 2_645 no
C(5) H(18b) 3.41(3) 1_555 2_655 no
C(6) H(11) 3.11(4) 1_555 2_645 no
C(6) H(4b) 3.20(7) 1_555 4_555 no
C(6) H(14a) 3.27(4) 1_555 1_655 no
C(6) H(4a) 3.43(6) 1_555 4_555 no
C(6) H(13a) 3.53(4) 1_555 1_655 no
C(7) H(1) 3.40(3) 1_555 2_645 no
C(7) H(10) 3.49(3) 1_555 2_545 no
C(8) H(11) 3.08(4) 1_555 2_545 no
C(8) C(11) 3.284(4) 1_555 2_545 no
C(9) H(2) 3.17(3) 1_555 1_455 no
C(10) H(8) 3.10(4) 1_555 2_555 no
C(10) H(7) 3.34(4) 1_555 2_555 no
C(11) H(8) 2.68(4) 1_555 2_555 no
C(11) H(2) 3.47(3) 1_555 2_655 no
C(12) H(8) 3.12(4) 1_555 2_555 no
C(12) H(2) 3.45(3) 1_555 2_655 no
C(13) H(8) 3.29(4) 1_555 2_555 no
C(13) H(15b) 3.30(3) 1_555 2_555 no
C(13) H(6b) 3.32(5) 1_555 1_455 no
C(13) H(17a) 3.47(5) 1_555 4_555 no
C(14) H(6b) 3.25(5) 1_555 1_455 no
C(14) H(17a) 3.48(5) 1_555 4_555 no
C(15) H(16a) 3.30(4) 1_555 3_655 no
C(15) H(17b) 3.32(7) 1_555 3_655 no
C(15) H(13b) 3.50(4) 1_555 2_545 no
C(16) H(15a) 3.28(4) 1_555 3_655 no
C(16) H(17b) 3.49(7) 1_555 3_655 no
C(16) H(16a) 3.55(4) 1_555 3_655 no
C(17) H(13b) 3.30(4) 1_555 4_454 no
C(17) H(15a) 3.35(4) 1_555 3_655 no
C(17) H(17c) 3.57(6) 1_555 3_555 no
C(17) H(6a) 3.59(6) 1_555 4_454 no
C(17) H(18a) 3.59(4) 1_555 3_655 no
H(1) H(7) 2.57(5) 1_555 2_655 no
H(1) H(18b) 3.18(5) 1_555 2_655 no
H(1) H(2) 3.49(5) 1_555 2_655 no
H(2) H(9) 2.80(5) 1_555 1_655 no
H(2) H(12) 2.84(5) 1_555 2_645 no
H(2) H(11) 2.91(5) 1_555 2_645 no
H(2) H(8) 3.60(5) 1_555 1_655 no
H(4a) H(14a) 3.01(7) 1_555 4_554 no
H(4a) H(4c) 3.04(9) 1_555 3_765 no
H(4a) H(6b) 3.05(8) 1_555 4_454 no
H(4a) H(6c) 3.06(9) 1_555 4_454 no
H(4a) H(6c) 3.17(9) 1_555 2_655 no
H(4a) H(4a) 3.2(1) 1_555 3_765 no
H(4a) H(6a) 3.30(8) 1_555 2_655 no
H(4a) H(14b) 3.37(8) 1_555 2_655 no
H(4a) H(14a) 3.44(7) 1_555 2_655 no
H(4b) H(6b) 2.64(8) 1_555 4_454 no
H(4b) H(14a) 3.04(8) 1_555 4_554 no
H(4b) H(6a) 3.23(8) 1_555 4_454 no
H(4b) H(6c) 3.29(9) 1_555 4_454 no
H(4c) H(10) 3.04(8) 1_555 1_655 no
H(4c) H(14a) 3.15(8) 1_555 4_554 no
H(4c) H(17c) 3.34(9) 1_555 1_655 no
H(4c) H(17a) 3.39(9) 1_555 1_655 no
H(4c) H(14a) 3.46(8) 1_555 2_655 no
H(4c) H(4c) 3.5(1) 1_555 3_765 no
H(6a) H(17a) 2.81(8) 1_555 4_555 no
H(6a) H(16a) 3.27(7) 1_555 4_555 no
H(6b) H(14a) 2.53(6) 1_555 1_655 no
H(6b) H(13a) 2.80(6) 1_555 1_655 no
H(6b) H(11) 3.41(6) 1_555 2_645 no
H(6b) H(13b) 3.45(6) 1_555 1_655 no
H(6b) H(15a) 3.56(7) 1_555 2_655 no
H(6c) H(11) 2.91(7) 1_555 2_645 no
H(6c) H(14a) 3.43(7) 1_555 1_655 no
H(6c) H(10) 3.55(7) 1_555 2_645 no
H(7) H(10) 2.97(5) 1_555 2_545 no
H(8) H(11) 2.73(5) 1_555 2_545 no
H(8) H(13a) 2.94(6) 1_555 2_545 no
H(8) H(13b) 3.28(6) 1_555 2_545 no
H(8) H(10) 3.29(5) 1_555 2_545 no
H(8) H(12) 3.43(5) 1_555 2_545 no
H(10) H(14a) 3.56(5) 1_555 2_555 no
H(12) H(18b) 2.94(5) 1_555 2_655 no
H(12) H(18a) 3.29(5) 1_555 2_655 no
H(13a) H(15b) 3.03(5) 1_555 2_555 no
H(13a) H(15a) 3.49(5) 1_555 2_555 no
H(13b) H(15b) 2.69(5) 1_555 2_555 no
H(13b) H(17a) 2.83(7) 1_555 4_555 no
H(13b) H(17c) 3.32(7) 1_555 4_555 no
H(13b) H(15a) 3.34(5) 1_555 2_555 no
H(13b) H(17b) 3.37(8) 1_555 4_555 no
H(14b) H(17a) 2.91(7) 1_555 4_555 no
H(15a) H(17b) 2.92(7) 1_555 3_655 no
H(15a) H(17a) 3.31(6) 1_555 3_655 no
H(15a) H(15a) 3.59(7) 1_555 3_655 no
H(16a) H(17b) 2.76(8) 1_555 3_655 no
H(16a) H(16a) 3.22(8) 1_555 3_655 no
H(17b) H(18a) 2.62(8) 1_555 3_655 no
H(17b) H(17c) 3.12(8) 1_555 3_555 no
H(17b) H(18b) 3.50(7) 1_555 3_655 no
H(17c) H(17c) 3.0(1) 1_555 3_555 no

loop_
_geom_torsion_atom_site_label_1
_geom_torsion_atom_site_label_2
_geom_torsion_atom_site_label_3
_geom_torsion_atom_site_label_4
_geom_torsion
_geom_torsion_site_symmetry_1
_geom_torsion_site_symmetry_2
_geom_torsion_site_symmetry_3
_geom_torsion_site_symmetry_4
_geom_torsion_publ_flag
Ru N(1) C(15) C(16) 66.9(4) 1_555 1_555 1_555 1_555 yes
Ru C(1) C(2) C(5) -110.2(2) 1_555 1_555 1_555 1_555 yes
Ru C(1) C(3) O(1) -66.1(4) 1_555 1_555 1_555 1_555 yes
Ru C(1) C(3) O(2) 114.3(3) 1_555 1_555 1_555 1_555 yes
Ru C(2) C(1) C(3) -111.4(3) 1_555 1_555 1_555 1_555 yes
Ru C(2) C(5) O(3) -82.4(4) 1_555 1_555 1_555 1_555 yes
Ru C(2) C(5) O(4) 97.7(3) 1_555 1_555 1_555 1_555 yes
Ru C(7) C(8) C(9) -46.6(4) 1_555 1_555 1_555 1_555 yes
Ru C(7) C(14) C(13) 39.0(4) 1_555 1_555 1_555 1_555 yes
Ru C(8) C(7) C(14) 104.7(4) 1_555 1_555 1_555 1_555 yes
Ru C(8) C(9) C(10) -32.5(4) 1_555 1_555 1_555 1_555 yes
Ru C(9) C(8) C(7) 45.8(4) 1_555 1_555 1_555 1_555 yes
Ru C(9) C(10) C(11) -40.6(3) 1_555 1_555 1_555 1_555 yes
Ru C(10) C(9) C(8) 31.8(4) 1_555 1_555 1_555 1_555 yes
Ru C(10) C(11) C(12) -61.0(3) 1_555 1_555 1_555 1_555 yes
Ru C(11) C(10) C(9) 42.5(3) 1_555 1_555 1_555 1_555 yes
Ru C(11) C(12) C(13) -103.4(3) 1_555 1_555 1_555 1_555 yes
Ru C(12) C(11) C(10) 62.0(3) 1_555 1_555 1_555 1_555 yes
Ru C(12) C(13) C(14) 41.0(4) 1_555 1_555 1_555 1_555 yes
O(1) C(3) O(2) C(4) -1.3(5) 1_555 1_555 1_555 1_555 yes
O(1) C(3) C(1) C(2) 13.9(5) 1_555 1_555 1_555 1_555 yes
O(2) C(3) C(1) C(2) -165.6(3) 1_555 1_555 1_555 1_555 yes
O(3) C(5) O(4) C(6) -1.1(5) 1_555 1_555 1_555 1_555 yes
O(3) C(5) C(2) C(1) 0.7(4) 1_555 1_555 1_555 1_555 yes
O(4) C(5) C(2) C(1) -179.2(2) 1_555 1_555 1_555 1_555 yes
N(1) Ru C(1) C(2) -81.0(2) 1_555 1_555 1_555 1_555 yes
N(1) Ru C(1) C(3) 31.6(3) 1_555 1_555 1_555 1_555 yes
N(1) Ru C(2) C(1) 97.6(2) 1_555 1_555 1_555 1_555 yes
N(1) Ru C(2) C(5) -147.0(2) 1_555 1_555 1_555 1_555 yes
N(1) Ru C(7) C(8) -69.4(2) 1_555 1_555 1_555 1_555 yes
N(1) Ru C(7) C(14) 167.7(3) 1_555 1_555 1_555 1_555 yes
N(1) Ru C(8) C(7) 112.6(2) 1_555 1_555 1_555 1_555 yes
N(1) Ru C(8) C(9) -101.6(2) 1_555 1_555 1_555 1_555 yes
N(1) Ru C(9) C(8) 78.5(2) 1_555 1_555 1_555 1_555 yes
N(1) Ru C(9) C(10) -125.3(2) 1_555 1_555 1_555 1_555 yes
N(1) Ru C(10) C(9) 62.4(2) 1_555 1_555 1_555 1_555 yes
N(1) Ru C(10) C(11) -152.8(2) 1_555 1_555 1_555 1_555 yes
N(1) Ru C(11) C(10) 46.0(3) 1_555 1_555 1_555 1_555 yes
N(1) Ru C(11) C(12) 175.3(2) 1_555 1_555 1_555 1_555 yes
N(1) Ru C(12) C(11) -122(1) 1_555 1_555 1_555 1_555 yes
N(1) Ru C(12) C(13) -3(2) 1_555 1_555 1_555 1_555 yes
N(1) C(15) C(16) C(17) -174.9(4) 1_555 1_555 1_555 1_555 yes
C(1) Ru N(1) C(15) -122.8(3) 1_555 1_555 1_555 1_555 yes
C(1) Ru C(2) C(5) 115.4(3) 1_555 1_555 1_555 1_555 yes
C(1) Ru C(7) C(8) -171.9(2) 1_555 1_555 1_555 1_555 yes
C(1) Ru C(7) C(14) 65.2(3) 1_555 1_555 1_555 1_555 yes
C(1) Ru C(8) C(7) 40(1) 1_555 1_555 1_555 1_555 yes
C(1) Ru C(8) C(9) -173.7(8) 1_555 1_555 1_555 1_555 yes
C(1) Ru C(9) C(8) 178.0(3) 1_555 1_555 1_555 1_555 yes
C(1) Ru C(9) C(10) -25.8(4) 1_555 1_555 1_555 1_555 yes
C(1) Ru C(10) C(9) 166.4(2) 1_555 1_555 1_555 1_555 yes
C(1) Ru C(10) C(11) -48.7(3) 1_555 1_555 1_555 1_555 yes
C(1) Ru C(11) C(10) 138.0(2) 1_555 1_555 1_555 1_555 yes
C(1) Ru C(11) C(12) -92.6(2) 1_555 1_555 1_555 1_555 yes
C(1) Ru C(12) C(11) 88.1(2) 1_555 1_555 1_555 1_555 yes
C(1) Ru C(12) C(13) -152.8(3) 1_555 1_555 1_555 1_555 yes
C(1) C(2) Ru C(7) -162.6(2) 1_555 1_555 1_555 1_555 yes
C(1) C(2) Ru C(8) 178.2(2) 1_555 1_555 1_555 1_555 yes
C(1) C(2) Ru C(9) -176.8(6) 1_555 1_555 1_555 1_555 yes
C(1) C(2) Ru C(10) -37.4(4) 1_555 1_555 1_555 1_555 yes
C(1) C(2) Ru C(11) -52.8(2) 1_555 1_555 1_555 1_555 yes
C(1) C(2) Ru C(12) -85.4(2) 1_555 1_555 1_555 1_555 yes
C(1) C(3) O(2) C(4) 178.3(4) 1_555 1_555 1_555 1_555 yes
C(2) Ru N(1) C(15) -162.2(3) 1_555 1_555 1_555 1_555 yes
C(2) Ru C(1) C(3) 112.6(3) 1_555 1_555 1_555 1_555 yes
C(2) Ru C(7) C(8) -156.0(2) 1_555 1_555 1_555 1_555 yes
C(2) Ru C(7) C(14) 81.2(3) 1_555 1_555 1_555 1_555 yes
C(2) Ru C(8) C(7) 32.6(3) 1_555 1_555 1_555 1_555 yes
C(2) Ru C(8) C(9) 178.4(2) 1_555 1_555 1_555 1_555 yes
C(2) Ru C(9) C(8) -6.2(8) 1_555 1_555 1_555 1_555 yes
C(2) Ru C(9) C(10) 150.0(6) 1_555 1_555 1_555 1_555 yes
C(2) Ru C(10) C(9) -167.7(3) 1_555 1_555 1_555 1_555 yes
C(2) Ru C(10) C(11) -22.8(4) 1_555 1_555 1_555 1_555 yes
C(2) Ru C(11) C(10) 168.7(2) 1_555 1_555 1_555 1_555 yes
C(2) Ru C(11) C(12) -62.0(2) 1_555 1_555 1_555 1_555 yes
C(2) Ru C(12) C(11) 127.7(2) 1_555 1_555 1_555 1_555 yes
C(2) Ru C(12) C(13) -113.2(3) 1_555 1_555 1_555 1_555 yes
C(2) C(1) Ru C(7) 25.2(3) 1_555 1_555 1_555 1_555 yes
C(2) C(1) Ru C(8) -9.2(10) 1_555 1_555 1_555 1_555 yes
C(2) C(1) Ru C(9) 178.7(2) 1_555 1_555 1_555 1_555 yes
C(2) C(1) Ru C(10) 162.1(2) 1_555 1_555 1_555 1_555 yes
C(2) C(1) Ru C(11) 134.7(2) 1_555 1_555 1_555 1_555 yes
C(2) C(1) Ru C(12) 97.4(2) 1_555 1_555 1_555 1_555 yes
C(2) C(5) O(4) C(6) 178.8(3) 1_555 1_555 1_555 1_555 yes
C(3) C(1) Ru C(7) 137.7(3) 1_555 1_555 1_555 1_555 yes
C(3) C(1) Ru C(8) 103.4(9) 1_555 1_555 1_555 1_555 yes
C(3) C(1) Ru C(9) -68.7(4) 1_555 1_555 1_555 1_555 yes
C(3) C(1) Ru C(10) -85.4(3) 1_555 1_555 1_555 1_555 yes
C(3) C(1) Ru C(11) -112.7(3) 1_555 1_555 1_555 1_555 yes
C(3) C(1) Ru C(12) -150.1(3) 1_555 1_555 1_555 1_555 yes
C(3) C(1) C(2) C(5) 138.4(3) 1_555 1_555 1_555 1_555 yes
C(5) C(2) Ru C(7) -47.2(3) 1_555 1_555 1_555 1_555 yes
C(5) C(2) Ru C(8) -66.5(3) 1_555 1_555 1_555 1_555 yes
C(5) C(2) Ru C(9) -61.4(7) 1_555 1_555 1_555 1_555 yes
C(5) C(2) Ru C(10) 78.0(4) 1_555 1_555 1_555 1_555 yes
C(5) C(2) Ru C(11) 62.6(3) 1_555 1_555 1_555 1_555 yes
C(5) C(2) Ru C(12) 29.9(3) 1_555 1_555 1_555 1_555 yes
C(7) Ru N(1) C(15) 99.9(3) 1_555 1_555 1_555 1_555 yes
C(7) Ru C(8) C(9) 145.8(4) 1_555 1_555 1_555 1_555 yes
C(7) Ru C(9) C(8) -21.1(2) 1_555 1_555 1_555 1_555 yes
C(7) Ru C(9) C(10) 135.1(3) 1_555 1_555 1_555 1_555 yes
C(7) Ru C(10) C(9) -42.1(3) 1_555 1_555 1_555 1_555 yes
C(7) Ru C(10) C(11) 102.7(2) 1_555 1_555 1_555 1_555 yes
C(7) Ru C(11) C(10) -84.2(2) 1_555 1_555 1_555 1_555 yes
C(7) Ru C(11) C(12) 45.1(2) 1_555 1_555 1_555 1_555 yes
C(7) Ru C(12) C(11) -134.8(2) 1_555 1_555 1_555 1_555 yes
C(7) Ru C(12) C(13) -15.7(3) 1_555 1_555 1_555 1_555 yes
C(7) C(8) Ru C(9) -145.8(4) 1_555 1_555 1_555 1_555 yes
C(7) C(8) Ru C(10) -131.3(3) 1_555 1_555 1_555 1_555 yes
C(7) C(8) Ru C(11) -103.1(2) 1_555 1_555 1_555 1_555 yes
C(7) C(8) Ru C(12) -66.1(2) 1_555 1_555 1_555 1_555 yes
C(7) C(8) C(9) C(10) 13.3(7) 1_555 1_555 1_555 1_555 yes
C(7) C(14) C(13) C(12) -51.6(4) 1_555 1_555 1_555 1_555 yes
C(8) Ru N(1) C(15) 65.4(3) 1_555 1_555 1_555 1_555 yes
C(8) Ru C(7) C(14) -122.8(4) 1_555 1_555 1_555 1_555 yes
C(8) Ru C(9) C(10) 156.2(4) 1_555 1_555 1_555 1_555 yes
C(8) Ru C(10) C(9) -14.9(2) 1_555 1_555 1_555 1_555 yes
C(8) Ru C(10) C(11) 129.9(3) 1_555 1_555 1_555 1_555 yes
C(8) Ru C(11) C(10) -47.1(2) 1_555 1_555 1_555 1_555 yes
C(8) Ru C(11) C(12) 82.3(2) 1_555 1_555 1_555 1_555 yes
C(8) Ru C(12) C(11) -100.2(2) 1_555 1_555 1_555 1_555 yes
C(8) Ru C(12) C(13) 18.9(3) 1_555 1_555 1_555 1_555 yes
C(8) C(7) Ru C(9) 21.2(2) 1_555 1_555 1_555 1_555 yes
C(8) C(7) Ru C(10) 45.9(2) 1_555 1_555 1_555 1_555 yes
C(8) C(7) Ru C(11) 83.6(2) 1_555 1_555 1_555 1_555 yes
C(8) C(7) Ru C(12) 109.9(2) 1_555 1_555 1_555 1_555 yes
C(8) C(7) C(14) C(13) -43.9(5) 1_555 1_555 1_555 1_555 yes
C(8) C(9) Ru C(10) -156.2(4) 1_555 1_555 1_555 1_555 yes
C(8) C(9) Ru C(11) -134.2(3) 1_555 1_555 1_555 1_555 yes
C(8) C(9) Ru C(12) -98.7(2) 1_555 1_555 1_555 1_555 yes
C(8) C(9) C(10) C(11) -8.8(7) 1_555 1_555 1_555 1_555 yes
C(9) Ru N(1) C(15) 28.9(3) 1_555 1_555 1_555 1_555 yes
C(9) Ru C(7) C(14) -101.7(3) 1_555 1_555 1_555 1_555 yes
C(9) Ru C(10) C(11) 144.8(4) 1_555 1_555 1_555 1_555 yes
C(9) Ru C(11) C(10) -21.2(2) 1_555 1_555 1_555 1_555 yes
C(9) Ru C(11) C(12) 108.2(2) 1_555 1_555 1_555 1_555 yes
C(9) Ru C(12) C(11) -63.5(2) 1_555 1_555 1_555 1_555 yes
C(9) Ru C(12) C(13) 55.7(3) 1_555 1_555 1_555 1_555 yes
C(9) C(8) Ru C(10) 14.5(2) 1_555 1_555 1_555 1_555 yes
C(9) C(8) Ru C(11) 42.6(3) 1_555 1_555 1_555 1_555 yes
C(9) C(8) Ru C(12) 79.7(2) 1_555 1_555 1_555 1_555 yes
C(9) C(8) C(7) C(14) 58.1(6) 1_555 1_555 1_555 1_555 yes
C(9) C(10) Ru C(11) -144.8(4) 1_555 1_555 1_555 1_555 yes
C(9) C(10) Ru C(12) -114.1(3) 1_555 1_555 1_555 1_555 yes
C(9) C(10) C(11) C(12) -18.4(5) 1_555 1_555 1_555 1_555 yes
C(10) Ru N(1) C(15) -2.5(3) 1_555 1_555 1_555 1_555 yes
C(10) Ru C(7) C(14) -77.0(3) 1_555 1_555 1_555 1_555 yes
C(10) Ru C(11) C(12) 129.4(3) 1_555 1_555 1_555 1_555 yes
C(10) Ru C(12) C(11) -30.9(2) 1_555 1_555 1_555 1_555 yes
C(10) Ru C(12) C(13) 88.3(3) 1_555 1_555 1_555 1_555 yes
C(10) C(9) Ru C(11) 22.0(2) 1_555 1_555 1_555 1_555 yes
C(10) C(9) Ru C(12) 57.5(2) 1_555 1_555 1_555 1_555 yes
C(10) C(11) Ru C(12) -129.4(3) 1_555 1_555 1_555 1_555 yes
C(10) C(11) C(12) C(13) -41.4(5) 1_555 1_555 1_555 1_555 yes
C(11) Ru N(1) C(15) -31.0(4) 1_555 1_555 1_555 1_555 yes
C(11) Ru C(7) C(14) -39.2(3) 1_555 1_555 1_555 1_555 yes
C(11) Ru C(12) C(13) 119.2(3) 1_555 1_555 1_555 1_555 yes
C(11) C(10) Ru C(12) 30.7(2) 1_555 1_555 1_555 1_555 yes
C(11) C(12) C(13) C(14) 119.6(4) 1_555 1_555 1_555 1_555 yes
C(12) Ru N(1) C(15) 88(2) 1_555 1_555 1_555 1_555 yes
C(12) Ru C(7) C(14) -12.9(3) 1_555 1_555 1_555 1_555 yes
